data_4350096
loop_
_publ_author_name
'Liberka, Michal'
'Kobylarczyk, Jedrzej'
'Muziol, Tadeusz M.'
'Ohkoshi, Shin-ichi'
'Chorazy, Szymon'
'Podgajny, Robert'

_publ_section_title
;
 A heterotrimetallic synthetic approach in versatile functionalization of
 nanosized {MxCu13--xW7}3+ and {M1Cu8W6} (M = Co, Ni, Mn, Fe)
 metal--cyanide magnetic clusters
;
_journal_issue 11
_journal_name_full 'Inorganic Chemistry Frontiers'
_journal_page_first 3104
_journal_paper_doi 10.1039/C9QI00898E
_journal_volume 6
_journal_year 2019
_chemical_absolute_configuration rm
_chemical_formula_moiety 'C172 H252 Co Cu12 N100 O W8'
_chemical_formula_sum 'C172 H252 Co Cu12 N100 O W8'
_chemical_formula_weight 6028.93
_space_group_IT_number 18
_space_group_name_Hall 'P 2 2ab'
_space_group_name_H-M_alt 'P 21 21 2'
_symmetry_cell_setting orthorhombic
_symmetry_Int_Tables_number 18
_symmetry_space_group_name_Hall 'P 2 2ab'
_symmetry_space_group_name_H-M 'P 21 21 2'
_atom_sites_solution_hydrogens geom
_audit_conform_dict_location ftp://ftp.iucr.org/pub/cif_core.dic
_audit_conform_dict_name cif_core.dic
_audit_conform_dict_version 2.4.3
_audit_creation_date 2019-06-05T23:45:22-00:00
_audit_creation_method 'WinGX routine CIF_UPDATE'
_audit_update_record
;
2019-07-01 deposited with the CCDC.	2019-09-04 downloaded from the CCDC.
;
_cell_angle_alpha 90
_cell_angle_beta 90
_cell_angle_gamma 90
_cell_formula_units_Z 2
_cell_length_a 32.2076(3)
_cell_length_b 29.6713(4)
_cell_length_c 16.1270(2)
_cell_measurement_reflns_used 66555
_cell_measurement_temperature 100(2)
_cell_measurement_theta_max 27.484
_cell_measurement_theta_min 1.541
_cell_measurement_wavelength 0.77538
_cell_volume 15411.6(3)
_computing_cell_refinement 'CrysAlisPro 1.171.38.34a'
_computing_data_reduction 'CrysAlisPro 1.171.38.34a'
_computing_molecular_graphics 'Olex2 (Dolomanov et al., 2009)'
_computing_publication_material 'Olex2 (Dolomanov et al., 2009)'
_computing_structure_refinement 'ShelXL (Sheldrick, 2015)'
_computing_structure_solution 'XT (Sheldrick, 2015)'
_diffrn_ambient_temperature 100(2)
_diffrn_measured_fraction_theta_full 0.998
_diffrn_measured_fraction_theta_max 0.998
_diffrn_measurement_device_type synchrotron
_diffrn_measurement_method 'BESSY II, Berlin'
_diffrn_radiation_probe x-ray
_diffrn_radiation_type synchrotron
_diffrn_radiation_wavelength 0.77538
_diffrn_reflns_av_R_equivalents 0.0581
_diffrn_reflns_av_unetI/netI 0.0562
_diffrn_reflns_Laue_measured_fraction_full 0.998
_diffrn_reflns_Laue_measured_fraction_max 0.998
_diffrn_reflns_limit_h_max 38
_diffrn_reflns_limit_h_min -35
_diffrn_reflns_limit_k_max 35
_diffrn_reflns_limit_k_min -32
_diffrn_reflns_limit_l_max 19
_diffrn_reflns_limit_l_min -19
_diffrn_reflns_number 66555
_diffrn_reflns_point_group_measured_fraction_full 0.991
_diffrn_reflns_point_group_measured_fraction_max 0.991
_diffrn_reflns_theta_full 27.484
_diffrn_reflns_theta_max 27.484
_diffrn_reflns_theta_min 1.541
_diffrn_source synchrotron
_diffrn_standards_decay_% 0
_diffrn_standards_interval_time 0
_diffrn_standards_number 0
_exptl_absorpt_coefficient_mu 4.841
_exptl_absorpt_correction_T_max 0.924
_exptl_absorpt_correction_T_min 0.474
_exptl_absorpt_correction_type empirical
_exptl_absorpt_process_details
;
CrysAlisPro 1.171.38.34a (Rigaku Oxford Diffraction, 2015)
Empirical absorption correction using spherical harmonics,
 implemented in SCALE3 ABSPACK scaling algorithm
;
_exptl_crystal_colour 'dark violet'
_exptl_crystal_density_diffrn 1.299
_exptl_crystal_density_method 'not measured'
_exptl_crystal_description needle
_exptl_crystal_F_000 5918
_exptl_crystal_preparation 'Magnetic properties'
_exptl_crystal_size_max 0.13
_exptl_crystal_size_mid 0.06
_exptl_crystal_size_min 0.03
_refine_diff_density_max 3.727
_refine_diff_density_min -3.539
_refine_diff_density_rms 0.208
_refine_ls_abs_structure_details
;
 Flack x determined using 8144 quotients [(I+)-(I-)]/[(I+)+(I-)]
 (Parsons, Flack and Wagner, Acta Cryst. B69 (2013) 249-259).
;
_refine_ls_abs_structure_Flack 0.022(9)
_refine_ls_extinction_method none
_refine_ls_goodness_of_fit_ref 1.118
_refine_ls_hydrogen_treatment constr
_refine_ls_matrix_type full
_refine_ls_number_constraints 0
_refine_ls_number_parameters 1343
_refine_ls_number_reflns 26999
_refine_ls_number_restraints 368
_refine_ls_restrained_S_all 1.122
_refine_ls_R_factor_all 0.0918
_refine_ls_R_factor_gt 0.0838
_refine_ls_shift/su_max 0
_refine_ls_shift/su_mean 0
_refine_ls_structure_factor_coef Fsqd
_refine_ls_weighting_details 'w=1/[\s^2^(Fo^2^)+(0.1741P)^2^] where P=(Fo^2^+2Fc^2^)/3'
_refine_ls_weighting_scheme calc
_refine_ls_wR_factor_gt 0.2383
_refine_ls_wR_factor_ref 0.2474
_reflns_Friedel_coverage 0.842
_reflns_Friedel_fraction_full 0.983
_reflns_Friedel_fraction_max 0.983
_reflns_number_gt 22396
_reflns_number_total 26999
_reflns_threshold_expression 'I > 2\s(I)'
_cod_data_source_file c9qi00898e2.cif
_cod_data_source_block Cu12CoW7+W
_cod_database_code 4350096
_shelx_estimated_absorpt_t_min 0.572
_shelx_estimated_absorpt_t_max 0.868
_olex2_refinement_description
;
1. Fixed Uiso
 At 1.2 times of:
  All C(H,H) groups
 At 1.5 times of:
  All C(H,H,H) groups
2. Shared sites
{Cu6, Co1}
3. Restrained distances
 C75-C76
 1.5 with sigma of 0.02
 N71-C71
 1.5 with sigma of 0.02
 N73-C74
 1.5 with sigma of 0.02
 N71-C76
 1.5 with sigma of 0.02
 C75-N73
 1.5 with sigma of 0.02
 C76-C71
 -2.63 with sigma of 0.02
 C29-N29
 1.15 with sigma of 0.02
 C30-W5
 2.15 with sigma of 0.02
 C29-W5
 2.15 with sigma of 0.02
 W5-C30
 2.15 with sigma of 0.02
 W5-N32
 3.3 with sigma of 0.02
 C32-W5
 2.15 with sigma of 0.02
 C32-N32
 1.15 with sigma of 0.02
 C31-N31
 1.15 with sigma of 0.02
 W5-C31
 2.15 with sigma of 0.02
 C61-C62
 1.5 with sigma of 0.02
 N51-C51
 1.5 with sigma of 0.02
 C41-C42
 1.5 with sigma of 0.02
 C32_$1-C32
 -2.5 with sigma of 0.02
 C72-C71
 1.5 with sigma of 0.02
 C72-N72
 1.5 with sigma of 0.02
 C30-N30
 1.15 with sigma of 0.02
 C98-N92
 1.51 with sigma of 0.02
 C43-N42
 1.35 with sigma of 0.02
 C46-C45
 1.51 with sigma of 0.02
 N61-C66
 1.5 with sigma of 0.02
 C66-C65
 1.51 with sigma of 0.02
 C74-C73
 1.5 with sigma of 0.02
 C73-N72
 1.5 with sigma of 0.02
 H89C-H84A
 -2 with sigma of 0.02
 C86-C85
 1.5 with sigma of 0.02
 H84B-H85A
 -2 with sigma of 0.02
 H85B-H84A
 -2 with sigma of 0.02
 C63-C64
 1.5 with sigma of 0.02
 N62-C63
 1.48 with sigma of 0.02
 C51-C52
 1.5 with sigma of 0.02
 H84A-H85A
 -2 with sigma of 0.02
 H78C-H72B
 -2 with sigma of 0.02
 H89A-H84B
 -2 with sigma of 0.02
 C92-N92
 1.45 with sigma of 0.02
 C56-N51
 1.5 with sigma of 0.02
 C77-C76
 -2.63 with sigma of 0.02
 W5-N32
 3.15 with sigma of 0.04
4. Restrained angles
 N32-C32-W5
 fixed at 180 with sigma of 0.02
5. Rigid bond restraints
 C12, N12
 with sigma for 1-2 distances of 0.01 and sigma for 1-3 distances of 0.01
 C71, C72, C73, C74, C75, C76
 with sigma for 1-2 distances of 0.01 and sigma for 1-3 distances of 0.01
 C61, C62, C63, C64, C65, C66, N61, N62, N63
 with sigma for 1-2 distances of 0.01 and sigma for 1-3 distances of 0.01
6. Uiso/Uaniso restraints and constraints
C61 \\sim N61: within 1.7A with sigma of 0.02 and sigma for terminal atoms of
0.01
Uanis(C26) \\sim Ueq, Uanis(C28) \\sim Ueq: with sigma of 0.01 and sigma for
terminal atoms of 0.2
Uanis(C8) \\sim Ueq, Uanis(C12) \\sim Ueq, Uanis(C11) \\sim Ueq: with sigma of
0.01 and sigma for terminal atoms of 0.2
Uanis(C22) \\sim Ueq: with sigma of 0.01 and sigma for terminal atoms of 0.2
Uanis(C42) \\sim Ueq: with sigma of 0.01 and sigma for terminal atoms of 0.2
Uanis(N9) \\sim Ueq: with sigma of 0.01 and sigma for terminal atoms of 0.2
Uanis(N5) \\sim Ueq, Uanis(N23) \\sim Ueq: with sigma of 0.01 and sigma for
terminal atoms of 0.2
Uanis(C12) \\sim Ueq: with sigma of 0.01 and sigma for terminal atoms of 0.2
Uanis(C59) \\sim Ueq: with sigma of 0.01 and sigma for terminal atoms of 0.2
Uanis(C78) \\sim Ueq: with sigma of 0.001 and sigma for terminal atoms of 0.01
Uanis(C98) \\sim Ueq: with sigma of 0.1 and sigma for terminal atoms of 0.02
Uanis(N29) \\sim Ueq: with sigma of 0.001 and sigma for terminal atoms of 0.2
Uanis(C30) \\sim Ueq: with sigma of 0.05 and sigma for terminal atoms of 0.2
Uanis(C32) \\sim Ueq: with sigma of 0.025 and sigma for terminal atoms of 0.2
Uanis(C31) \\sim Ueq: with sigma of 0.05 and sigma for terminal atoms of 0.2
Uanis(C61) \\sim Ueq: with sigma of 0.05 and sigma for terminal atoms of 0.2
Uanis(C62) \\sim Ueq: with sigma of 0.03 and sigma for terminal atoms of 0.2
Uanis(C21) \\sim Ueq: with sigma of 0.01 and sigma for terminal atoms of 0.2
Uanis(N17) \\sim Ueq: with sigma of 0.1 and sigma for terminal atoms of 0.01
Uanis(N32) \\sim Ueq, Uanis(C31) \\sim Ueq, Uanis(N31) \\sim Ueq, Uanis(C30)
\\sim Ueq, Uanis(N29) \\sim Ueq, Uanis(C29) \\sim Ueq: with sigma of 0.1 and
sigma for terminal atoms of 0.05
Uanis(N30) \\sim Ueq: with sigma of 0.1 and sigma for terminal atoms of 0.05
Uanis(C86) \\sim Ueq: with sigma of 0.05 and sigma for terminal atoms of 0.2
Uanis(C95) \\sim Ueq, Uanis(C96) \\sim Ueq, Uanis(C93) \\sim Ueq, Uanis(C94)
\\sim Ueq: with sigma of 0.05 and sigma for terminal atoms of 0.2
Uanis(C13) \\sim Ueq, Uanis(C17) \\sim Ueq: with sigma of 0.01 and sigma for
terminal atoms of 0.2
Uanis(C14) \\sim Ueq: with sigma of 0.02 and sigma for terminal atoms of 0.2
Uanis(C23) \\sim Ueq: with sigma of 0.005 and sigma for terminal atoms of 0.2
Uanis(C52) \\sim Ueq, Uanis(C59) \\sim Ueq, Uanis(C51) \\sim Ueq, Uanis(C53)
\\sim Ueq, Uanis(C54) \\sim Ueq: with sigma of 0.01 and sigma for terminal
atoms of 0.2
Uanis(C66) \\sim Ueq: with sigma of 0.02 and sigma for terminal atoms of 0.2
Uanis(C73) \\sim Ueq, Uanis(C74) \\sim Ueq, Uanis(C72) \\sim Ueq: with sigma of
0.07 and sigma for terminal atoms of 0.2
Uanis(C85) \\sim Ueq: with sigma of 0.02 and sigma for terminal atoms of 0.2
Uanis(C97) \\sim Ueq, Uanis(C91) \\sim Ueq: with sigma of 0.01 and sigma for
terminal atoms of 0.05
Uanis(C63) \\sim Ueq, Uanis(C64) \\sim Ueq, Uanis(C65) \\sim Ueq: with sigma of
0.02 and sigma for terminal atoms of 0.2
Uanis(C92) \\sim Ueq: with sigma of 0.02 and sigma for terminal atoms of 0.2
Uanis(C77) \\sim Ueq: with sigma of 0.02 and sigma for terminal atoms of 0.2
Uiso(Cu6) = Uiso(Co1)
7. Others
 Fixed Sof: Co1(0.5) Cu6(0.5)
8.a Secondary CH2 refined with riding coordinates:
 C41(H41A,H41B), C42(H42A,H42B), C43(H43A,H43B), C44(H44A,H44B), C45(H45A,
 H45B), C46(H46A,H46B), C51(H51A,H51B), C52(H52A,H52B), C53(H53A,H53B),
 C54(H54A,H54B), C55(H55A,H55B), C56(H56A,H56B), C61(H61A,H61B), C62(H62A,H62B),
  C63(H63A,H63B), C64(H64A,H64B), C65(H65A,H65B), C66(H66A,H66B), C71(H71A,
 H71B), C72(H72A,H72B), C73(H73A,H73B), C74(H74A,H74B), C75(H75A,H75B),
 C76(H76A,H76B), C81(H81A,H81B), C82(H82A,H82B), C83(H83A,H83B), C84(H84A,H84B),
  C85(H85A,H85B), C86(H86A,H86B), C91(H91A,H91B), C92(H92A,H92B), C93(H93A,
 H93B), C94(H94A,H94B), C95(H95A,H95B), C96(H96A,H96B)
8.b Me refined with riding coordinates:
 C58(H58A,H58B,H58C)
8.c Idealised Me refined as rotating group:
 C47(H47A,H47B,H47C), C48(H48A,H48B,H48C), C49(H49A,H49B,H49C), C57(H57A,H57B,
 H57C), C59(H59A,H59B,H59C), C67(H67A,H67B,H67C), C68(H68A,H68B,H68C), C69(H69A,
 H69B,H69C), C77(H77A,H77B,H77C), C78(H78A,H78B,H78C), C79(H79A,H79B,H79C),
 C87(H87A,H87B,H87C), C88(H88A,H88B,H88C), C89(H89A,H89B,H89C), C97(H97A,H97B,
 H97C), C98(H98A,H98B,H98C), C99(H99A,H99B,H99C)
;

loop_
_symmetry_equiv_pos_as_xyz
'x, y, z'
'-x, -y, z'
'-x+1/2, y+1/2, -z'
'x+1/2, -y+1/2, -z'

loop_
_atom_site_label
_atom_site_type_symbol
_atom_site_fract_x
_atom_site_fract_y
_atom_site_fract_z
_atom_site_U_iso_or_equiv
_atom_site_adp_type
_atom_site_occupancy
_atom_site_site_symmetry_order
_atom_site_calc_flag
_atom_site_refinement_flags_posn
_atom_site_refinement_flags_adp
_atom_site_refinement_flags_occupancy
_atom_site_disorder_assembly
_atom_site_disorder_group
C1 C 0.0382(8) 0.4580(10) 1.0957(14) 0.071(6) Uani 1 1 d . . . . .
C2 C 0.0424(8) 0.5415(11) 1.0966(15) 0.075(7) Uani 1 1 d . . . . .
C3 C 0.0579(8) 0.4985(11) 1.2367(14) 0.081(8) Uani 1 1 d . . . . .
C4 C -0.0025(10) 0.4364(8) 1.2352(14) 0.083(8) Uani 1 1 d . . . . .
C5 C 0.0931(6) 0.4919(5) 0.7491(10) 0.045(4) Uani 1 1 d . . . . .
C6 C 0.1359(5) 0.4458(8) 0.8631(15) 0.060(5) Uani 1 1 d . . . . .
C7 C 0.1456(5) 0.4250(7) 0.6949(13) 0.052(5) Uani 1 1 d . . . . .
C8 C 0.2102(8) 0.4417(8) 0.8097(15) 0.067(6) Uani 1 1 d . U . . .
C9 C 0.2045(8) 0.4852(10) 0.6587(15) 0.077(7) Uani 1 1 d . . . . .
C10 C 0.1497(5) 0.5486(7) 0.6937(10) 0.041(4) Uani 1 1 d . . . . .
C11 C 0.2134(6) 0.5293(7) 0.8035(13) 0.053(4) Uani 1 1 d . U . . .
C12 C 0.1415(5) 0.5323(7) 0.8632(11) 0.045(4) Uani 1 1 d . U . . .
C13 C 0.2083(8) 0.6975(8) 0.6700(15) 0.069(6) Uani 1 1 d . U . . .
C14 C 0.2646(6) 0.6743(9) 0.7688(17) 0.073(6) Uani 1 1 d . U . . .
C15 C 0.2788(7) 0.7088(10) 0.6147(16) 0.071(6) Uani 1 1 d . . . . .
C16 C 0.2280(9) 0.7755(10) 0.6173(16) 0.077(7) Uani 1 1 d . . . . .
C17 C 0.3209(7) 0.7428(7) 0.7377(15) 0.067(6) Uani 1 1 d . U . . .
C18 C 0.2643(7) 0.8134(7) 0.7355(18) 0.070(6) Uani 1 1 d . . . . .
C19 C 0.2590(6) 0.7452(7) 0.8505(15) 0.058(5) Uani 1 1 d . . . . .
C20 C 0.1943(7) 0.7625(8) 0.7716(16) 0.068(6) Uani 1 1 d . . . . .
C21 C 0.0484(6) 0.6472(6) 0.8648(14) 0.053(5) Uani 1 1 d . U . . .
C22 C 0.0321(6) 0.3480(5) 0.8649(12) 0.044(4) Uani 1 1 d . U . . .
C23 C 0.0056(5) 0.6018(7) 0.7500(10) 0.045(4) Uani 1 1 d . U . . .
C24 C 0.0479(5) 0.3343(6) 0.6995(11) 0.043(4) Uani 1 1 d . . . . .
C25 C 0.0117(8) 0.7257(8) 0.6676(13) 0.072(7) Uani 1 1 d . . . . .
C26 C 0.0627(5) 0.6554(5) 0.6906(11) 0.039(4) Uani 1 1 d . U . . .
C27 C 0.0570(8) 0.7242(9) 0.8060(13) 0.069(6) Uani 1 1 d . . . . .
C28 C -0.0243(6) 0.7330(7) 0.8161(13) 0.054(5) Uani 1 1 d . U . . .
C41 C 0.1342(9) 0.2809(10) 0.991(2) 0.089(8) Uani 1 1 d D . . . .
H41A H 0.1566 0.2743 1.029 0.106 Uiso 1 1 calc R U . . .
H41B H 0.1321 0.2555 0.9534 0.106 Uiso 1 1 calc R U . . .
C42 C 0.0967(11) 0.2820(12) 1.039(2) 0.106(10) Uani 1 1 d D U . . .
H42A H 0.0991 0.2595 1.0818 0.127 Uiso 1 1 calc R U . . .
H42B H 0.0742 0.2726 1.0025 0.127 Uiso 1 1 calc R U . . .
C43 C 0.1083(9) 0.3313(11) 1.1509(16) 0.091(8) Uani 1 1 d D . . . .
H43A H 0.1283 0.3069 1.1552 0.109 Uiso 1 1 calc R U . . .
H43B H 0.0899 0.329 1.1983 0.109 Uiso 1 1 calc R U . . .
C44 C 0.1328(10) 0.3773(14) 1.158(2) 0.113(12) Uani 1 1 d . . . . .
H44A H 0.1143 0.4014 1.1745 0.135 Uiso 1 1 calc R U . . .
H44B H 0.155 0.3748 1.1982 0.135 Uiso 1 1 calc R U . . .
C45 C 0.1873(10) 0.3625(9) 1.0543(18) 0.090(9) Uani 1 1 d D . . . .
H45A H 0.1941 0.3415 1.0983 0.108 Uiso 1 1 calc R U . . .
H45B H 0.2096 0.3844 1.0516 0.108 Uiso 1 1 calc R U . . .
C46 C 0.1866(9) 0.3376(11) 0.9762(15) 0.085(8) Uani 1 1 d D . . . .
H46A H 0.206 0.3128 0.9818 0.102 Uiso 1 1 calc R U . . .
H46B H 0.1977 0.3575 0.9339 0.102 Uiso 1 1 calc R U . . .
C47 C 0.1478(9) 0.3126(12) 0.8596(17) 0.092(9) Uani 1 1 d . . . . .
H47A H 0.1201 0.3134 0.8378 0.138 Uiso 1 1 calc R U . . .
H47B H 0.1603 0.284 0.8471 0.138 Uiso 1 1 calc R U . . .
H47C H 0.1639 0.3363 0.8349 0.138 Uiso 1 1 calc R U . . .
C48 C 0.0414(8) 0.3241(12) 1.086(2) 0.096(10) Uani 1 1 d . . . . .
H48A H 0.0332 0.3466 1.1251 0.144 Uiso 1 1 calc R U . . .
H48B H 0.0324 0.295 1.1042 0.144 Uiso 1 1 calc R U . . .
H48C H 0.029 0.3306 1.0328 0.144 Uiso 1 1 calc R U . . .
C49 C 0.1565(12) 0.4368(11) 1.086(2) 0.112(12) Uani 1 1 d . . . . .
H49A H 0.1683 0.4484 1.0358 0.168 Uiso 1 1 calc R U . . .
H49B H 0.1751 0.4424 1.1315 0.168 Uiso 1 1 calc R U . . .
H49C H 0.1304 0.4515 1.0968 0.168 Uiso 1 1 calc R U . . .
C51 C 0.0567(12) 0.3634(10) 0.441(2) 0.114(11) Uani 1 1 d D U . . .
H51A H 0.0278 0.3723 0.4444 0.137 Uiso 1 1 calc R U . . .
H51B H 0.066 0.3677 0.3846 0.137 Uiso 1 1 calc R U . . .
C52 C 0.0605(12) 0.3153(11) 0.464(2) 0.115(11) Uani 1 1 d D U . . .
H52A H 0.0549 0.2979 0.4139 0.138 Uiso 1 1 calc R U . . .
H52B H 0.0385 0.3086 0.5028 0.138 Uiso 1 1 calc R U . . .
C53 C 0.1283(11) 0.2942(12) 0.434(2) 0.104(10) Uani 1 1 d . U . . .
H53A H 0.1167 0.3103 0.3869 0.125 Uiso 1 1 calc R U . . .
H53B H 0.1313 0.2628 0.4181 0.125 Uiso 1 1 calc R U . . .
C54 C 0.1697(9) 0.3132(11) 0.454(2) 0.093(8) Uani 1 1 d . U . . .
H54A H 0.1863 0.3147 0.4042 0.111 Uiso 1 1 calc R U . . .
H54B H 0.1837 0.2933 0.4929 0.111 Uiso 1 1 calc R U . . .
C55 C 0.1504(14) 0.3918(12) 0.432(3) 0.128(16) Uani 1 1 d . . . . .
H55A H 0.1468 0.3753 0.381 0.154 Uiso 1 1 calc R U . . .
H55B H 0.1723 0.4136 0.4226 0.154 Uiso 1 1 calc R U . . .
C56 C 0.1088(15) 0.4202(16) 0.446(3) 0.154(19) Uani 1 1 d D . . . .
H56A H 0.1149 0.4486 0.473 0.184 Uiso 1 1 calc R U . . .
H56B H 0.0955 0.4264 0.3932 0.184 Uiso 1 1 calc R U . . .
C57 C 0.0556(11) 0.4239(9) 0.539(2) 0.106(12) Uani 1 1 d . . . . .
H57A H 0.047 0.4115 0.5916 0.16 Uiso 1 1 calc R U . . .
H57B H 0.0316 0.4297 0.5056 0.16 Uiso 1 1 calc R U . . .
H57C H 0.0704 0.4515 0.5485 0.16 Uiso 1 1 calc R U . . .
C58 C 0.0918(11) 0.2585(12) 0.543(2) 0.109(11) Uani 1 1 d . . . . .
H58A H 0.073 0.2653 0.5873 0.163 Uiso 1 1 calc R U . . .
H58B H 0.0792 0.2373 0.5058 0.163 Uiso 1 1 calc R U . . .
H58C H 0.1168 0.2458 0.5653 0.163 Uiso 1 1 calc R U . . .
C59 C 0.2051(10) 0.3734(9) 0.521(2) 0.091(9) Uani 1 1 d . U . . .
H59A H 0.2053 0.4055 0.5281 0.137 Uiso 1 1 calc R U . . .
H59B H 0.226 0.365 0.4812 0.137 Uiso 1 1 calc R U . . .
H59C H 0.2107 0.359 0.5729 0.137 Uiso 1 1 calc R U . . .
C61 C 0.0817(13) 0.6667(13) 0.455(3) 0.126(9) Uani 1 1 d D U . . .
H61A H 0.0795 0.6797 0.4003 0.151 Uiso 1 1 calc R U . . .
H61B H 0.0607 0.6813 0.489 0.151 Uiso 1 1 calc R U . . .
C62 C 0.0687(14) 0.6176(13) 0.447(3) 0.143(13) Uani 1 1 d D U . . .
H62A H 0.0404 0.6148 0.4674 0.172 Uiso 1 1 calc R U . . .
H62B H 0.0685 0.6099 0.3889 0.172 Uiso 1 1 calc R U . . .
C63 C 0.1225(11) 0.5586(15) 0.441(3) 0.136(11) Uani 1 1 d D U . . .
H63A H 0.1143 0.5615 0.3836 0.163 Uiso 1 1 calc R U . . .
H63B H 0.1195 0.5271 0.4563 0.163 Uiso 1 1 calc R U . . .
C64 C 0.1663(12) 0.5708(17) 0.448(3) 0.140(12) Uani 1 1 d D U . . .
H64A H 0.1765 0.5746 0.3921 0.168 Uiso 1 1 calc R U . . .
H64B H 0.1804 0.5446 0.4707 0.168 Uiso 1 1 calc R U . . .
C65 C 0.1911(13) 0.6475(16) 0.445(3) 0.136(11) Uani 1 1 d D U . . .
H65A H 0.2056 0.6374 0.3952 0.163 Uiso 1 1 calc R U . . .
H65B H 0.2083 0.6693 0.4732 0.163 Uiso 1 1 calc R U . . .
C66 C 0.1511(13) 0.667(2) 0.423(3) 0.158(14) Uani 1 1 d D U . . .
H66A H 0.1374 0.6459 0.3864 0.189 Uiso 1 1 calc R U . . .
H66B H 0.1568 0.6938 0.3903 0.189 Uiso 1 1 calc R U . . .
C67 C 0.1170(10) 0.7220(14) 0.526(2) 0.106(11) Uani 1 1 d . . . . .
H67A H 0.1032 0.7184 0.5782 0.159 Uiso 1 1 calc R U . . .
H67B H 0.1013 0.7422 0.4914 0.159 Uiso 1 1 calc R U . . .
H67C H 0.1443 0.7341 0.5347 0.159 Uiso 1 1 calc R U . . .
C68 C 0.0660(10) 0.5582(12) 0.5331(17) 0.096(10) Uani 1 1 d . . . . .
H68A H 0.0805 0.538 0.5695 0.144 Uiso 1 1 calc R U . . .
H68B H 0.0499 0.5411 0.4942 0.144 Uiso 1 1 calc R U . . .
H68C H 0.0479 0.5772 0.5651 0.144 Uiso 1 1 calc R U . . .
C69 C 0.2207(9) 0.5927(11) 0.535(2) 0.095(10) Uani 1 1 d . . . . .
H69A H 0.2299 0.6128 0.5782 0.142 Uiso 1 1 calc R U . . .
H69B H 0.242 0.5902 0.4937 0.142 Uiso 1 1 calc R U . . .
H69C H 0.2153 0.5635 0.5586 0.142 Uiso 1 1 calc R U . . .
C71 C 0.1279(14) 0.8885(14) 0.752(3) 0.20(3) Uani 1 1 d D U . . .
H71A H 0.1454 0.8847 0.7039 0.246 Uiso 1 1 calc R U . A 1
H71B H 0.1143 0.9175 0.7477 0.246 Uiso 1 1 calc R U . A 1
C72 C 0.1541(19) 0.8888(19) 0.825(3) 0.19(3) Uani 1 1 d D U . B 1
H72A H 0.1537 0.9194 0.8467 0.229 Uiso 1 1 calc R U . B 1
H72B H 0.1822 0.8832 0.8066 0.229 Uiso 1 1 calc DR U . B 1
C73 C 0.1299(15) 0.8850(19) 0.970(4) 0.21(3) Uani 1 1 d D U . . .
H73A H 0.1485 0.8843 1.0178 0.25 Uiso 1 1 calc R U . . .
H73B H 0.1243 0.9161 0.9552 0.25 Uiso 1 1 calc R U . . .
C74 C 0.0914(14) 0.8596(14) 0.986(3) 0.17(2) Uani 1 1 d D U . . .
H74A H 0.072 0.881 1.0096 0.207 Uiso 1 1 calc R U . . .
H74B H 0.098 0.8383 1.0298 0.207 Uiso 1 1 calc R U . . .
C75 C 0.0417(13) 0.8594(16) 0.862(2) 0.16(2) Uani 1 1 d D U . . .
H75A H 0.0135 0.8482 0.8673 0.193 Uiso 1 1 calc R U . . .
H75B H 0.0414 0.8904 0.8818 0.193 Uiso 1 1 calc R U . . .
C76 C 0.0512(9) 0.8610(15) 0.774(2) 0.16(2) Uani 1 1 d D U . . .
H76A H 0.0429 0.8903 0.7529 0.188 Uiso 1 1 calc R U . . .
H76B H 0.0344 0.8385 0.7461 0.188 Uiso 1 1 calc R U . . .
C77 C 0.0977(10) 0.8260(14) 0.662(2) 0.17(2) Uani 1 1 d D U . . .
H77A H 0.1259 0.8178 0.6498 0.25 Uiso 1 1 calc R U . . .
H77B H 0.0874 0.8452 0.6185 0.25 Uiso 1 1 calc R U . . .
H77C H 0.081 0.7994 0.6651 0.25 Uiso 1 1 calc R U . . .
C78 C 0.1928(12) 0.8504(14) 0.922(3) 0.119(12) Uani 1 1 d . U . . .
H78A H 0.1943 0.8326 0.9717 0.179 Uiso 1 1 calc R U . . .
H78B H 0.2061 0.8789 0.9314 0.179 Uiso 1 1 calc R U . . .
H78C H 0.2067 0.8349 0.8778 0.179 Uiso 1 1 calc DR U . . .
C79 C 0.0439(9) 0.8018(11) 0.9680(19) 0.087(8) Uani 1 1 d . . . . .
H79A H 0.0459 0.7725 0.9428 0.13 Uiso 1 1 calc R U . . .
H79B H 0.0153 0.811 0.9692 0.13 Uiso 1 1 calc R U . . .
H79C H 0.0544 0.8004 1.0236 0.13 Uiso 1 1 calc R U . . .
C81 C 0.1285(12) 0.7059(12) 1.054(3) 0.129(16) Uani 1 1 d . . . . .
H81A H 0.1078 0.7294 1.0477 0.155 Uiso 1 1 calc R U . . .
H81B H 0.1478 0.7158 1.0968 0.155 Uiso 1 1 calc R U . . .
C82 C 0.1507(13) 0.7015(12) 0.978(2) 0.110(12) Uani 1 1 d . . . . .
H82A H 0.1759 0.719 0.9832 0.132 Uiso 1 1 calc R U . . .
H82B H 0.134 0.7156 0.9353 0.132 Uiso 1 1 calc R U . . .
C83 C 0.2005(11) 0.635(2) 0.979(3) 0.15(2) Uani 1 1 d . . . . .
H83A H 0.2154 0.6218 0.9329 0.184 Uiso 1 1 calc R U . . .
H83B H 0.2172 0.6602 0.9983 0.184 Uiso 1 1 calc R U . . .
C84 C 0.2006(10) 0.6044(12) 1.040(3) 0.125(15) Uani 1 1 d . . . . .
H84A H 0.2193 0.6151 1.0829 0.15 Uiso 1 1 calc DR U . . .
H84B H 0.2126 0.5769 1.0179 0.15 Uiso 1 1 calc DR U . . .
C85 C 0.1540(11) 0.6153(11) 1.1571(19) 0.101(9) Uani 1 1 d D U . . .
H85A H 0.1469 0.5928 1.1984 0.122 Uiso 1 1 calc DR U . . .
H85B H 0.1802 0.6286 1.1739 0.122 Uiso 1 1 calc DR U . . .
C86 C 0.1233(14) 0.6497(15) 1.161(2) 0.144(17) Uani 1 1 d D U . . .
H86A H 0.1004 0.639 1.1945 0.173 Uiso 1 1 calc R U . . .
H86B H 0.1352 0.6756 1.1885 0.173 Uiso 1 1 calc R U . . .
C87 C 0.0604(7) 0.6713(10) 1.098(2) 0.089(9) Uani 1 1 d . . . . .
H87A H 0.0463 0.6698 1.0456 0.134 Uiso 1 1 calc R U . . .
H87B H 0.0559 0.7003 1.1227 0.134 Uiso 1 1 calc R U . . .
H87C H 0.0499 0.6482 1.134 0.134 Uiso 1 1 calc R U . . .
C88 C 0.1641(8) 0.6559(9) 0.8597(14) 0.071(6) Uani 1 1 d . . . . .
H88A H 0.1611 0.626 0.8375 0.106 Uiso 1 1 calc R U . . .
H88B H 0.1901 0.6684 0.8419 0.106 Uiso 1 1 calc R U . . .
H88C H 0.1418 0.6745 0.8403 0.106 Uiso 1 1 calc R U . . .
C89 C 0.1636(9) 0.5441(8) 1.0933(18) 0.076(7) Uani 1 1 d . . . . .
H89A H 0.1916 0.5361 1.107 0.114 Uiso 1 1 calc DR U . . .
H89B H 0.1554 0.5287 1.0434 0.114 Uiso 1 1 calc R U . . .
H89C H 0.1455 0.5354 1.1378 0.114 Uiso 1 1 calc DR U . . .
C91 C 0.3516(14) 0.5190(14) 0.752(2) 0.124(13) Uani 1 1 d . U . . .
H91A H 0.3484 0.5008 0.7023 0.149 Uiso 1 1 calc R U . . .
H91B H 0.3807 0.5204 0.7668 0.149 Uiso 1 1 calc R U . . .
C92 C 0.3270(15) 0.5024(15) 0.818(2) 0.144(15) Uani 1 1 d D U . . .
H92A H 0.3385 0.4731 0.8322 0.172 Uiso 1 1 calc R U . . .
H92B H 0.2997 0.4966 0.7948 0.172 Uiso 1 1 calc R U . . .
C93 C 0.3573(11) 0.5372(10) 0.944(2) 0.104(10) Uani 1 1 d . U . . .
H93A H 0.3816 0.53 0.9114 0.124 Uiso 1 1 calc R U . . .
H93B H 0.3587 0.5202 0.9957 0.124 Uiso 1 1 calc R U . . .
C94 C 0.3560(9) 0.5865(12) 0.962(3) 0.111(12) Uani 1 1 d . U . . .
H94A H 0.3362 0.5917 1.0065 0.134 Uiso 1 1 calc R U . . .
H94B H 0.3831 0.5957 0.9824 0.134 Uiso 1 1 calc R U . . .
C95 C 0.3768(10) 0.6159(13) 0.833(3) 0.117(12) Uani 1 1 d . U . . .
H95A H 0.3991 0.5964 0.851 0.141 Uiso 1 1 calc R U . . .
H95B H 0.3876 0.6463 0.8298 0.141 Uiso 1 1 calc R U . . .
C96 C 0.3640(13) 0.6017(15) 0.748(3) 0.137(15) Uani 1 1 d . U . . .
H96A H 0.3533 0.6281 0.7193 0.164 Uiso 1 1 calc R U . . .
H96B H 0.3887 0.5921 0.7183 0.164 Uiso 1 1 calc R U . . .
C97 C 0.3092(14) 0.5655(11) 0.662(2) 0.116(12) Uani 1 1 d . U . . .
H97A H 0.3278 0.5616 0.6159 0.174 Uiso 1 1 calc R U . . .
H97B H 0.2944 0.5934 0.6558 0.174 Uiso 1 1 calc R U . . .
H97C H 0.2897 0.5409 0.6632 0.174 Uiso 1 1 calc R U . . .
C98 C 0.2868(10) 0.5016(12) 0.9541(19) 0.109(10) Uani 1 1 d D U . . .
H98A H 0.2594 0.5083 0.9338 0.164 Uiso 1 1 calc R U . . .
H98B H 0.2894 0.5122 1.0101 0.164 Uiso 1 1 calc R U . . .
H98C H 0.2913 0.4697 0.9526 0.164 Uiso 1 1 calc R U . . .
C99 C 0.3404(9) 0.6589(10) 0.919(2) 0.092(9) Uani 1 1 d . . . . .
H99A H 0.3273 0.6762 0.8758 0.139 Uiso 1 1 calc R U . . .
H99B H 0.3672 0.6714 0.9307 0.139 Uiso 1 1 calc R U . . .
H99C H 0.3236 0.6596 0.9678 0.139 Uiso 1 1 calc R U . . .
Cu4 Cu 0 0.5 0.74838(17) 0.0426(6) Uani 1 2 d S T P . .
Cu3 Cu 0.10168(7) 0.37540(9) 0.99167(15) 0.0528(6) Uani 1 1 d . . . . .
Cu6 Cu 0.11968(8) 0.34960(10) 0.58006(17) 0.0611(6) Uani 1 1 d . . . . .
Cu2 Cu 0.13488(7) 0.62875(9) 0.57697(15) 0.0510(6) Uani 0.75 1 d . . P . .
Co2 Co 0.13488(7) 0.62875(9) 0.57697(15) 0.0510(6) Uani 0.25 1 d . . P . .
Cu5 Cu 0.11492(9) 0.80596(10) 0.8481(2) 0.0718(8) Uani 1 1 d . . . . .
Cu1 Cu 0.11344(7) 0.60879(9) 0.99451(15) 0.0494(5) Uani 0.75 1 d . . P . .
Co1 Co 0.11344(7) 0.60879(9) 0.99451(15) 0.0494(5) Uani 0.25 1 d . . P . .
Cu7 Cu 0.29343(8) 0.58259(10) 0.8453(2) 0.0747(8) Uani 1 1 d . . . . .
N1 N 0.0579(6) 0.4315(7) 1.0571(12) 0.067(5) Uani 1 1 d . . . . .
N2 N 0.0667(8) 0.5632(9) 1.0586(15) 0.084(7) Uani 1 1 d . . . . .
N3 N 0.0892(10) 0.4949(7) 1.2681(14) 0.093(8) Uani 1 1 d . . . . .
N4 N -0.0020(10) 0.4011(9) 1.2648(14) 0.100(8) Uani 1 1 d . . . . .
N5 N 0.0602(4) 0.4947(5) 0.7385(10) 0.053(4) Uani 1 1 d . U . . .
N6 N 0.1220(5) 0.4209(7) 0.9123(11) 0.058(4) Uani 1 1 d . . . . .
N7 N 0.1402(6) 0.3970(6) 0.6563(11) 0.063(5) Uani 1 1 d . . . . .
N8 N 0.2382(5) 0.4166(8) 0.8356(16) 0.083(7) Uani 1 1 d . . . . .
N9 N 0.2277(7) 0.4813(8) 0.6102(15) 0.090(7) Uani 1 1 d . U . . .
N10 N 0.1468(5) 0.5765(6) 0.6508(10) 0.055(4) Uani 1 1 d . . . . .
N11 N 0.2406(5) 0.5512(6) 0.8231(11) 0.056(4) Uani 1 1 d . . . . .
N12 N 0.1297(5) 0.5589(6) 0.9130(11) 0.055(4) Uani 1 1 d . U . . .
N13 N 0.1791(6) 0.6723(6) 0.6438(11) 0.060(4) Uani 1 1 d . . . . .
N14 N 0.2725(5) 0.6396(7) 0.8006(14) 0.068(5) Uani 1 1 d . . . . .
N15 N 0.2942(9) 0.6934(9) 0.561(2) 0.110(10) Uani 1 1 d . . . . .
N16 N 0.2134(11) 0.7930(13) 0.557(2) 0.133(13) Uani 1 1 d . . . . .
N17 N 0.3542(5) 0.7414(7) 0.7496(13) 0.071(5) Uani 1 1 d . U . . .
N18 N 0.2699(7) 0.8480(8) 0.7430(17) 0.087(7) Uani 1 1 d . . . . .
N19 N 0.2616(8) 0.7471(8) 0.9262(18) 0.093(7) Uani 1 1 d . . . . .
N20 N 0.1653(5) 0.7784(7) 0.8013(14) 0.069(5) Uani 1 1 d . . . . .
N21 N 0.0705(6) 0.6323(6) 0.9164(13) 0.065(5) Uani 1 1 d . . . . .
N22 N 0.0575(6) 0.3592(6) 0.9163(11) 0.057(4) Uani 1 1 d . . . . .
N23 N 0.0036(4) 0.5663(5) 0.7402(10) 0.049(3) Uani 1 1 d . U . . .
N24 N 0.0747(5) 0.3344(5) 0.6590(10) 0.050(4) Uani 1 1 d . . . . .
N25 N 0.0131(8) 0.7481(7) 0.6160(14) 0.083(7) Uani 1 1 d . . . . .
N26 N 0.0877(5) 0.6473(6) 0.6493(10) 0.050(4) Uani 1 1 d . . . . .
N27 N 0.0808(5) 0.7535(6) 0.8260(13) 0.062(4) Uani 1 1 d . . . . .
N28 N -0.0436(6) 0.7644(7) 0.8436(18) 0.085(7) Uani 1 1 d . . . . .
N41 N 0.1466(7) 0.3185(7) 0.9432(15) 0.079(6) Uani 1 1 d . . . . .
N42 N 0.0843(5) 0.3242(7) 1.0778(12) 0.063(4) Uani 1 1 d D . . . .
N43 N 0.1494(6) 0.3860(8) 1.0776(14) 0.074(6) Uani 1 1 d . . . . .
N51 N 0.0820(7) 0.3926(8) 0.4980(15) 0.083(6) Uani 1 1 d D . . . .
N52 N 0.1012(9) 0.2973(8) 0.5007(15) 0.086(7) Uani 1 1 d . . . . .
N53 N 0.1665(7) 0.3600(8) 0.4921(16) 0.083(6) Uani 1 1 d . . . . .
N61 N 0.1202(9) 0.6803(11) 0.4870(16) 0.099(6) Uani 1 1 d D U . . .
N62 N 0.0943(8) 0.5846(10) 0.4909(15) 0.094(6) Uani 1 1 d D U . . .
N63 N 0.1818(9) 0.6107(11) 0.4967(17) 0.102(7) Uani 1 1 d . U . . .
N71 N 0.0959(8) 0.8532(8) 0.751(2) 0.121(12) Uani 1 1 d D . . . .
N72 N 0.1467(8) 0.8582(10) 0.898(3) 0.144(17) Uani 1 1 d D . . . .
N73 N 0.0675(7) 0.8334(9) 0.9213(17) 0.096(8) Uani 1 1 d D . . . .
N81 N 0.1072(7) 0.6640(7) 1.0843(12) 0.073(6) Uani 1 1 d . . . . .
N82 N 0.1632(6) 0.6540(8) 0.9456(12) 0.071(5) Uani 1 1 d . . . . .
N83 N 0.1608(8) 0.5922(7) 1.0806(13) 0.077(6) Uani 1 1 d . . . . .
N91 N 0.3333(7) 0.5662(10) 0.740(2) 0.103(9) Uani 1 1 d . . . . .
N92 N 0.3194(8) 0.5255(9) 0.8987(19) 0.103(8) Uani 1 1 d D . . . .
N93 N 0.3449(7) 0.6147(9) 0.8924(19) 0.094(8) Uani 1 1 d . . . . .
O1 O 0 0.5 0.8908(17) 0.120(12) Uani 1 2 d S T P . .
W1 W 0 0.5 1.16520(7) 0.0655(4) Uani 1 2 d S T P . .
W2 W 0.16212(2) 0.48730(3) 0.76749(5) 0.0506(2) Uani 1 1 d . . . . .
W3 W 0.25215(3) 0.74023(3) 0.72242(6) 0.0620(3) Uani 1 1 d . . . . .
W4 W 0.00993(2) 0.67633(3) 0.77086(5) 0.0487(2) Uani 1 1 d . . . . .
C29 C 0.5525(12) 0.5408(13) 0.881(4) 0.145(18) Uani 1 1 d D U . . .
C30 C 0.4758(19) 0.5400(19) 0.823(2) 0.17(2) Uani 1 1 d D U . . .
C31 C 0.4740(16) 0.5647(13) 0.964(5) 0.22(3) Uani 1 1 d D U . . .
C32 C 0.4625(5) 0.4911(17) 1.0326(16) 0.182(19) Uani 1 1 d D U . . .
N29 N 0.5791(12) 0.5636(12) 0.855(3) 0.160(15) Uani 1 1 d D U . . .
N30 N 0.456(2) 0.553(2) 0.770(3) 0.25(3) Uani 1 1 d D U . . .
N31 N 0.4652(10) 0.6022(10) 0.977(3) 0.161(16) Uani 1 1 d D U . . .
N32 N 0.4347(10) 0.4883(10) 1.0770(19) 0.142(13) Uani 1 1 d D U . . .
W5 W 0.5 0.5 0.9232(2) 0.1271(9) Uani 1 2 d DS T P . .

loop_
_atom_site_aniso_label
_atom_site_aniso_U_11
_atom_site_aniso_U_22
_atom_site_aniso_U_33
_atom_site_aniso_U_23
_atom_site_aniso_U_13
_atom_site_aniso_U_12
C1 0.072(15) 0.091(17) 0.050(12) 0.006(12) -0.005(11) 0.011(14)
C2 0.060(14) 0.10(2) 0.062(14) -0.001(13) -0.018(12) 0.036(15)
C3 0.059(13) 0.12(2) 0.064(12) -0.012(15) -0.046(12) 0.006(14)
C4 0.11(2) 0.068(13) 0.066(12) 0.042(12) -0.002(15) 0.032(15)
C5 0.048(11) 0.033(8) 0.054(9) -0.012(7) -0.009(7) -0.002(7)
C6 0.021(8) 0.073(13) 0.086(14) -0.007(12) 0.004(9) -0.008(9)
C7 0.024(8) 0.061(11) 0.071(12) -0.021(10) -0.013(8) -0.020(8)
C8 0.059(10) 0.073(10) 0.069(10) -0.006(9) 0.008(8) -0.027(9)
C9 0.063(15) 0.102(19) 0.066(12) 0.001(13) 0.026(12) 0.000(14)
C10 0.019(7) 0.061(10) 0.044(8) 0.014(8) -0.007(6) -0.016(7)
C11 0.042(8) 0.046(8) 0.069(9) -0.003(7) -0.009(8) 0.005(7)
C12 0.014(6) 0.069(9) 0.051(8) 0.001(7) 0.013(6) 0.006(6)
C13 0.060(10) 0.069(10) 0.078(10) 0.020(9) 0.006(9) 0.009(9)
C14 0.026(8) 0.090(15) 0.102(14) -0.007(14) 0.018(10) -0.026(10)
C15 0.041(11) 0.092(17) 0.081(15) -0.007(13) 0.026(11) 0.014(12)
C16 0.079(17) 0.085(17) 0.068(14) 0.012(13) -0.004(13) -0.019(15)
C17 0.061(10) 0.058(9) 0.081(10) 0.025(9) 0.011(9) -0.012(8)
C18 0.046(11) 0.048(11) 0.116(18) 0.008(12) 0.011(12) -0.018(9)
C19 0.035(9) 0.058(11) 0.080(14) -0.009(10) 0.000(9) -0.020(9)
C20 0.053(13) 0.068(13) 0.084(14) -0.028(13) -0.015(12) -0.012(11)
C21 0.045(8) 0.034(7) 0.081(10) 0.022(7) 0.016(8) 0.007(7)
C22 0.046(8) 0.028(6) 0.057(8) -0.007(6) 0.000(7) -0.012(6)
C23 0.029(6) 0.057(6) 0.049(6) -0.001(5) 0.012(5) -0.002(5)
C24 0.034(9) 0.037(8) 0.059(10) 0.007(7) 0.014(8) -0.019(7)
C25 0.093(18) 0.071(14) 0.051(10) 0.040(11) -0.002(11) -0.016(13)
C26 0.037(7) 0.025(6) 0.054(8) 0.008(6) 0.015(7) 0.007(6)
C27 0.075(16) 0.076(15) 0.056(11) 0.005(11) -0.015(11) 0.005(13)
C28 0.030(7) 0.062(9) 0.069(9) -0.015(8) 0.008(7) -0.009(7)
C41 0.068(17) 0.067(15) 0.13(2) 0.010(16) -0.007(17) 0.012(13)
C42 0.111(15) 0.097(14) 0.108(14) 0.010(11) 0.005(12) 0.000(12)
C43 0.083(19) 0.10(2) 0.089(18) 0.009(16) -0.002(15) 0.008(17)
C44 0.08(2) 0.17(3) 0.09(2) 0.00(2) -0.048(17) -0.02(2)
C45 0.079(19) 0.069(16) 0.12(2) 0.014(16) -0.025(17) 0.017(14)
C46 0.062(15) 0.11(2) 0.080(16) 0.009(15) -0.005(12) 0.024(15)
C47 0.060(15) 0.13(3) 0.086(18) -0.035(17) -0.013(13) -0.008(16)
C48 0.047(13) 0.12(2) 0.12(2) 0.03(2) 0.001(14) -0.028(16)
C49 0.12(3) 0.083(19) 0.13(3) -0.029(19) -0.05(2) -0.02(2)
C51 0.114(16) 0.115(15) 0.113(15) -0.007(12) -0.001(12) 0.001(12)
C52 0.111(16) 0.127(16) 0.107(14) 0.001(12) -0.021(12) -0.011(12)
C53 0.107(15) 0.099(14) 0.107(14) -0.017(11) 0.020(12) 0.013(12)
C54 0.076(12) 0.100(13) 0.103(12) -0.014(11) 0.047(10) 0.005(10)
C55 0.13(3) 0.072(19) 0.19(4) 0.02(2) 0.06(3) 0.03(2)
C56 0.17(5) 0.18(5) 0.11(3) 0.03(3) 0.04(3) 0.02(4)
C57 0.12(3) 0.060(14) 0.14(3) -0.024(17) -0.06(2) 0.046(17)
C58 0.10(2) 0.11(3) 0.11(2) -0.05(2) -0.012(19) -0.02(2)
C59 0.09(2) 0.058(14) 0.13(2) 0.013(15) 0.027(18) 0.007(14)
C61 0.107(15) 0.131(15) 0.14(2) 0.009(19) -0.033(16) -0.004(17)
C62 0.11(2) 0.149(19) 0.17(3) 0.03(2) -0.04(2) -0.036(14)
C63 0.121(16) 0.15(2) 0.13(2) -0.032(18) 0.022(17) -0.030(14)
C64 0.113(14) 0.152(19) 0.16(2) -0.045(18) 0.020(18) -0.002(17)
C65 0.126(18) 0.141(18) 0.14(2) 0.030(17) 0.029(17) 0.015(17)
C66 0.134(18) 0.18(3) 0.15(2) 0.01(2) 0.023(16) 0.03(2)
C67 0.070(18) 0.14(3) 0.11(2) 0.03(2) 0.014(17) 0.00(2)
C68 0.09(2) 0.12(2) 0.076(17) -0.024(16) -0.015(15) -0.040(19)
C69 0.065(16) 0.09(2) 0.13(2) -0.016(18) 0.046(17) 0.000(15)
C71 0.34(10) 0.08(2) 0.20(5) 0.03(3) 0.07(5) -0.02(4)
C72 0.18(5) 0.11(3) 0.28(6) 0.04(5) 0.07(5) 0.01(3)
C73 0.10(3) 0.19(5) 0.33(7) -0.09(5) 0.04(4) 0.01(3)
C74 0.17(4) 0.12(3) 0.22(5) -0.13(3) 0.03(3) -0.04(3)
C75 0.16(4) 0.18(5) 0.14(2) 0.06(3) -0.04(3) -0.07(4)
C76 0.16(4) 0.17(4) 0.14(2) -0.02(3) -0.03(3) 0.10(4)
C77 0.12(3) 0.21(5) 0.17(4) 0.06(4) -0.03(3) -0.13(4)
C78 0.096(15) 0.122(16) 0.140(16) -0.020(12) -0.009(12) -0.009(12)
C79 0.071(17) 0.086(18) 0.10(2) 0.017(16) 0.001(15) -0.002(15)
C81 0.09(2) 0.09(2) 0.21(4) -0.01(3) 0.06(3) -0.013(19)
C82 0.13(3) 0.09(2) 0.11(2) -0.002(18) 0.04(2) -0.02(2)
C83 0.07(2) 0.23(5) 0.17(4) 0.09(4) 0.03(2) 0.04(3)
C84 0.063(18) 0.08(2) 0.23(5) 0.03(3) 0.00(2) 0.008(16)
C85 0.12(2) 0.089(16) 0.094(16) 0.006(14) -0.018(16) 0.025(16)
C86 0.18(4) 0.17(3) 0.08(2) -0.05(2) -0.03(2) 0.06(3)
C87 0.040(12) 0.088(18) 0.14(2) 0.024(18) 0.015(14) 0.017(13)
C88 0.058(13) 0.082(15) 0.072(14) -0.018(12) 0.017(11) -0.006(12)
C89 0.073(16) 0.051(12) 0.103(18) 0.009(12) 0.008(14) 0.008(12)
C91 0.119(17) 0.128(17) 0.125(16) 0.003(12) -0.009(12) -0.001(12)
C92 0.12(2) 0.13(2) 0.18(3) 0.04(2) -0.02(2) 0.02(2)
C93 0.09(2) 0.077(17) 0.14(3) 0.017(18) -0.04(2) -0.027(16)
C94 0.049(14) 0.12(3) 0.17(3) -0.01(2) -0.037(18) 0.004(16)
C95 0.055(16) 0.11(2) 0.19(3) 0.03(3) -0.01(2) 0.019(16)
C96 0.09(2) 0.12(3) 0.20(4) 0.01(3) 0.00(3) 0.01(2)
C97 0.16(3) 0.080(19) 0.11(2) 0.007(17) 0.03(2) -0.03(2)
C98 0.100(19) 0.102(18) 0.125(18) 0.026(17) -0.040(16) -0.034(16)
C99 0.068(16) 0.084(19) 0.13(2) 0.039(18) -0.008(16) -0.027(15)
Cu4 0.0250(13) 0.0481(15) 0.0548(15) 0 0 -0.0035(12)
Cu3 0.0371(11) 0.0595(14) 0.0618(13) 0.0078(11) -0.0077(10) 0.0021(11)
Cu6 0.0455(13) 0.0683(16) 0.0695(15) -0.0111(13) 0.0119(12) 0.0030(12)
Cu2 0.0389(12) 0.0637(14) 0.0505(12) -0.0004(11) 0.0043(10) -0.0090(11)
Co2 0.0389(12) 0.0637(14) 0.0505(12) -0.0004(11) 0.0043(10) -0.0090(11)
Cu5 0.0436(14) 0.0598(15) 0.112(2) -0.0125(16) -0.0042(14) -0.0078(12)
Cu1 0.0375(11) 0.0572(13) 0.0535(12) -0.0003(11) -0.0014(10) -0.0044(11)
Co1 0.0375(11) 0.0572(13) 0.0535(12) -0.0003(11) -0.0014(10) -0.0044(11)
Cu7 0.0323(12) 0.0649(16) 0.127(3) 0.0013(17) -0.0110(14) -0.0048(12)
N1 0.052(10) 0.073(12) 0.075(11) -0.012(10) -0.007(9) -0.039(10)
N2 0.079(16) 0.092(16) 0.081(14) 0.001(12) -0.009(12) 0.042(14)
N3 0.15(2) 0.050(10) 0.082(12) -0.013(11) -0.011(16) 0.015(13)
N4 0.13(2) 0.092(16) 0.078(13) 0.014(13) -0.031(16) -0.005(16)
N5 0.028(7) 0.057(7) 0.074(8) 0.019(7) -0.016(6) -0.029(6)
N6 0.037(8) 0.075(11) 0.062(9) 0.017(9) -0.003(7) 0.001(8)
N7 0.068(12) 0.061(11) 0.061(10) -0.002(9) 0.002(9) -0.026(10)
N8 0.020(7) 0.095(15) 0.133(18) 0.037(14) 0.010(9) 0.023(9)
N9 0.064(13) 0.085(14) 0.123(17) -0.007(13) 0.067(14) 0.007(11)
N10 0.052(10) 0.058(10) 0.054(9) 0.009(8) -0.001(7) -0.013(8)
N11 0.037(8) 0.052(9) 0.078(11) -0.010(8) -0.010(8) 0.023(8)
N12 0.026(7) 0.064(10) 0.076(10) 0.009(8) 0.006(7) -0.011(7)
N13 0.056(10) 0.054(9) 0.070(10) 0.002(8) 0.013(8) 0.019(9)
N14 0.026(8) 0.073(12) 0.106(15) 0.008(11) -0.006(8) -0.008(8)
N15 0.098(19) 0.084(16) 0.15(2) -0.018(17) 0.043(19) -0.039(15)
N16 0.13(3) 0.16(3) 0.11(2) 0.06(2) -0.03(2) -0.05(2)
N17 0.028(7) 0.081(10) 0.105(11) -0.009(9) -0.008(7) -0.027(7)
N18 0.065(13) 0.070(13) 0.125(19) -0.001(13) -0.036(13) -0.011(11)
N19 0.079(15) 0.080(15) 0.12(2) -0.025(14) -0.011(14) -0.009(12)
N20 0.022(7) 0.069(11) 0.116(15) -0.002(11) 0.000(9) -0.011(8)
N21 0.055(10) 0.058(10) 0.082(12) 0.016(10) 0.007(10) -0.004(9)
N22 0.063(11) 0.046(8) 0.061(10) 0.002(8) 0.008(9) 0.021(8)
N23 0.017(5) 0.056(7) 0.074(8) -0.001(7) 0.008(6) -0.011(6)
N24 0.037(8) 0.051(9) 0.061(9) -0.007(7) 0.007(8) 0.012(7)
N25 0.094(17) 0.059(11) 0.097(15) 0.018(11) -0.028(13) -0.008(11)
N26 0.035(8) 0.055(9) 0.060(9) -0.013(7) 0.007(7) -0.023(7)
N27 0.023(7) 0.069(11) 0.095(12) -0.002(10) 0.004(8) 0.005(8)
N28 0.046(10) 0.054(10) 0.15(2) -0.015(13) 0.017(13) -0.002(9)
N41 0.074(14) 0.057(11) 0.105(16) 0.010(11) -0.007(12) 0.020(10)
N42 0.044(9) 0.061(10) 0.085(12) 0.005(9) 0.000(9) -0.004(8)
N43 0.037(9) 0.098(15) 0.087(13) -0.002(12) -0.020(9) -0.013(10)
N51 0.070(14) 0.086(15) 0.093(14) -0.015(12) 0.004(12) 0.028(12)
N52 0.097(18) 0.070(13) 0.090(15) 0.009(11) 0.022(14) -0.001(13)
N53 0.048(11) 0.095(16) 0.105(16) -0.013(13) 0.019(11) 0.001(11)
N61 0.103(15) 0.105(16) 0.090(14) 0.000(13) -0.012(11) -0.013(13)
N62 0.083(13) 0.121(16) 0.078(13) 0.002(11) -0.001(11) -0.038(12)
N63 0.081(16) 0.132(19) 0.092(16) -0.003(11) 0.029(12) -0.018(13)
N71 0.086(18) 0.076(15) 0.20(4) -0.029(19) 0.03(2) -0.028(14)
N72 0.064(16) 0.10(2) 0.26(5) -0.09(3) -0.05(2) 0.023(15)
N73 0.051(12) 0.107(19) 0.13(2) -0.026(17) 0.010(13) 0.022(13)
N81 0.080(14) 0.075(13) 0.065(11) -0.025(10) -0.010(10) 0.013(11)
N82 0.052(10) 0.091(14) 0.068(11) 0.010(10) -0.006(9) 0.019(11)
N83 0.099(16) 0.059(11) 0.072(12) -0.003(9) -0.030(12) 0.011(11)
N91 0.047(11) 0.113(19) 0.15(2) 0.011(18) 0.002(14) -0.029(12)
N92 0.076(16) 0.079(15) 0.15(2) 0.010(16) -0.020(17) -0.004(13)
N93 0.044(11) 0.085(16) 0.15(2) 0.019(16) 0.005(13) 0.001(11)
O1 0.13(3) 0.16(3) 0.077(16) 0 0 0.03(3)
W1 0.0667(8) 0.0772(8) 0.0527(6) 0 0 0.0177(7)
W2 0.0274(3) 0.0568(4) 0.0677(4) 0.0002(4) 0.0034(3) -0.0027(3)
W3 0.0388(4) 0.0643(5) 0.0829(6) 0.0007(5) 0.0035(4) -0.0159(4)
W4 0.0347(4) 0.0511(4) 0.0602(4) 0.0033(4) -0.0003(3) -0.0023(3)
C29 0.11(3) 0.11(3) 0.22(5) -0.03(3) 0.06(3) -0.01(2)
C30 0.16(4) 0.18(4) 0.17(4) -0.01(3) -0.02(3) 0.08(3)
C31 0.09(3) 0.24(5) 0.34(6) -0.06(5) 0.07(4) 0.06(4)
C32 0.18(3) 0.16(3) 0.20(3) 0.04(2) 0.15(2) 0.05(2)
N29 0.13(3) 0.12(3) 0.23(4) -0.04(3) 0.03(3) 0.00(2)
N30 0.27(6) 0.26(5) 0.21(5) -0.03(5) 0.01(4) 0.04(5)
N31 0.08(2) 0.11(2) 0.29(4) -0.06(3) -0.02(3) -0.034(19)
N32 0.14(3) 0.071(16) 0.22(3) -0.01(2) -0.01(3) -0.029(18)
W5 0.0632(11) 0.0886(13) 0.229(3) 0 0 -0.0010(10)

loop_
_atom_type_symbol
_atom_type_description
_atom_type_scat_dispersion_real
_atom_type_scat_dispersion_imag
_atom_type_scat_source
C C 0.0044 0.002 'International Tables Vol C Tables 4.2.6.8 and 6.1.1.4'
H H 0 0 'International Tables Vol C Tables 4.2.6.8 and 6.1.1.4'
Co Co 0.35 1.141 'International Tables Vol C Tables 4.2.6.8 and 6.1.1.4'
Cu Cu 0.3041 1.5048 'International Tables Vol C Tables 4.2.6.8 and 6.1.1.4'
N N 0.0081 0.0039 'International Tables Vol C Tables 4.2.6.8 and 6.1.1.4'
O O 0.0141 0.0074 'International Tables Vol C Tables 4.2.6.8 and 6.1.1.4'
W W -1.0894 7.7955 'International Tables Vol C Tables 4.2.6.8 and 6.1.1.4'

loop_
_geom_angle_atom_site_label_1
_geom_angle_atom_site_label_2
_geom_angle_atom_site_label_3
_geom_angle
_geom_angle_site_symmetry_1
_geom_angle_site_symmetry_3
N1 C1 W1 175(2) . .
N2 C2 W1 178(2) . .
N3 C3 W1 173(2) . .
N4 C4 W1 173(3) . .
N5 C5 W2 178.2(17) . .
N6 C6 W2 176(2) . .
N7 C7 W2 173.9(19) . .
N8 C8 W2 178(2) . .
N9 C9 W2 173(3) . .
N10 C10 W2 171.5(17) . .
N11 C11 W2 179(2) . .
N12 C12 W2 176.5(17) . .
N13 C13 W3 174(2) . .
N14 C14 W3 174(2) . .
N15 C15 W3 177(3) . .
N16 C16 W3 176(3) . .
N17 C17 W3 174(2) . .
N18 C18 W3 179(3) . .
N19 C19 W3 177(2) . .
N20 C20 W3 172.7(18) . .
N21 C21 W4 177.8(17) . .
N22 C22 W4 175.6(15) . 2_565
N23 C23 W4 180(2) . .
N24 C24 W4 170.4(16) . 2_565
N25 C25 W4 177(3) . .
N26 C26 W4 176.0(16) . .
N27 C27 W4 175(2) . .
N28 C28 W4 178(2) . .
N41 C41 C42 121(3) . .
C41 C42 N42 119(3) . .
N42 C43 C44 117(2) . .
N43 C44 C43 106(3) . .
N43 C45 C46 117(2) . .
C45 C46 N41 120(2) . .
C52 C51 N51 111(3) . .
C51 C52 N52 120(3) . .
N52 C53 C54 112(3) . .
C53 C54 N53 112(2) . .
N53 C55 C56 124(3) . .
N51 C56 C55 106(3) . .
N61 C61 C62 123(4) . .
N62 C62 C61 117(3) . .
N62 C63 C64 116(3) . .
C63 C64 N63 124(4) . .
N63 C65 C66 105(4) . .
C65 C66 N61 122(4) . .
C72 C71 N71 115(4) . .
C71 C72 N72 123(5) . .
C74 C73 N72 99(4) . .
C73 C74 N73 125(4) . .
C76 C75 N73 122(4) . .
C75 C76 N71 116(3) . .
C82 C81 N81 115(3) . .
C81 C82 N82 120(3) . .
C84 C83 N82 123(3) . .
C83 C84 N83 119(3) . .
C86 C85 N83 119(3) . .
N81 C86 C85 116(3) . .
C92 C91 N91 101(3) . .
C91 C92 N92 126(4) . .
N92 C93 C94 108(3) . .
N93 C94 C93 115(3) . .
N93 C95 C96 115(3) . .
N91 C96 C95 118(4) . .
N5 Cu4 N5 170.6(10) . 2_565
N5 Cu4 N23 88.4(6) . 2_565
N5 Cu4 N23 91.0(6) 2_565 2_565
N5 Cu4 N23 91.0(6) . .
N5 Cu4 N23 88.4(6) 2_565 .
N23 Cu4 N23 172.4(9) 2_565 .
N5 Cu4 O1 94.7(5) . .
N5 Cu4 O1 94.7(5) 2_565 .
N23 Cu4 O1 93.8(5) 2_565 .
N23 Cu4 O1 93.8(5) . .
N22 Cu3 N6 90.4(7) . .
N22 Cu3 N43 174.1(8) . .
N6 Cu3 N43 94.7(8) . .
N22 Cu3 N42 92.3(7) . .
N6 Cu3 N42 175.7(7) . .
N43 Cu3 N42 82.5(8) . .
N22 Cu3 N41 93.8(8) . .
N6 Cu3 N41 94.1(8) . .
N43 Cu3 N41 82.9(9) . .
N42 Cu3 N41 82.3(8) . .
N22 Cu3 N1 90.9(6) . .
N6 Cu3 N1 90.3(7) . .
N43 Cu3 N1 92.1(8) . .
N42 Cu3 N1 93.1(7) . .
N41 Cu3 N1 173.6(8) . .
N24 Cu6 N7 90.4(7) . .
N24 Cu6 N53 174.9(8) . .
N7 Cu6 N53 94.4(9) . .
N24 Cu6 N52 90.9(8) . .
N7 Cu6 N52 176.6(10) . .
N53 Cu6 N52 84.3(9) . .
N24 Cu6 N51 96.6(8) . .
N7 Cu6 N51 98.4(8) . .
N53 Cu6 N51 84.5(9) . .
N52 Cu6 N51 84.6(9) . .
N10 Cu2 N26 90.7(7) . .
N10 Cu2 N63 91.9(11) . .
N26 Cu2 N63 176.9(10) . .
N10 Cu2 N61 174.0(9) . .
N26 Cu2 N61 91.7(9) . .
N63 Cu2 N61 85.6(12) . .
N10 Cu2 N13 92.3(7) . .
N26 Cu2 N13 92.5(6) . .
N63 Cu2 N13 89.2(10) . .
N61 Cu2 N13 93.1(9) . .
N10 Cu2 N62 91.5(9) . .
N26 Cu2 N62 94.4(8) . .
N63 Cu2 N62 83.7(11) . .
N61 Cu2 N62 82.8(10) . .
N13 Cu2 N62 172.0(7) . .
N27 Cu5 N20 93.7(7) . .
N27 Cu5 N72 166.9(14) . .
N20 Cu5 N72 93.1(10) . .
N27 Cu5 N73 90.1(9) . .
N20 Cu5 N73 168.3(10) . .
N72 Cu5 N73 81.1(11) . .
N27 Cu5 N71 103.0(9) . .
N20 Cu5 N71 102.9(10) . .
N72 Cu5 N71 86.4(13) . .
N73 Cu5 N71 87.1(11) . .
N21 Cu1 N12 91.5(8) . .
N21 Cu1 N83 172.9(8) . .
N12 Cu1 N83 93.9(8) . .
N21 Cu1 N81 95.3(8) . .
N12 Cu1 N81 170.4(8) . .
N83 Cu1 N81 78.9(8) . .
N21 Cu1 N82 93.7(7) . .
N12 Cu1 N82 91.3(7) . .
N83 Cu1 N82 81.6(8) . .
N81 Cu1 N82 81.4(9) . .
N21 Cu1 N2 92.1(8) . .
N12 Cu1 N2 91.8(7) . .
N83 Cu1 N2 92.3(9) . .
N81 Cu1 N2 94.8(9) . .
N82 Cu1 N2 173.4(8) . .
N14 Cu7 N11 92.5(7) . .
N14 Cu7 N93 90.8(9) . .
N11 Cu7 N93 168.7(10) . .
N14 Cu7 N92 174.9(10) . .
N11 Cu7 N92 92.2(8) . .
N93 Cu7 N92 84.3(10) . .
N14 Cu7 N91 96.3(10) . .
N11 Cu7 N91 105.1(8) . .
N93 Cu7 N91 85.2(11) . .
N92 Cu7 N91 84.5(11) . .
C1 N1 Cu3 174.0(19) . .
C2 N2 Cu1 175(2) . .
C5 N5 Cu4 166.2(17) . .
C6 N6 Cu3 175.5(19) . .
C7 N7 Cu6 169(2) . .
C10 N10 Cu2 173.5(17) . .
C11 N11 Cu7 170.3(16) . .
C12 N12 Cu1 174.7(15) . .
C13 N13 Cu2 169.5(17) . .
C14 N14 Cu7 171.6(18) . .
C20 N20 Cu5 178(2) . .
C21 N21 Cu1 173.2(17) . .
C22 N22 Cu3 174.9(16) . .
C23 N23 Cu4 167.7(17) . .
C24 N24 Cu6 166.4(16) . .
C26 N26 Cu2 176.2(17) . .
C27 N27 Cu5 172.2(18) . .
C47 N41 C41 117(3) . .
C47 N41 C46 112(2) . .
C41 N41 C46 110(2) . .
C47 N41 Cu3 116.0(19) . .
C41 N41 Cu3 102.2(17) . .
C46 N41 Cu3 97.9(15) . .
C48 N42 C43 118(2) . .
C48 N42 C42 108(2) . .
C43 N42 C42 110(2) . .
C48 N42 Cu3 108.8(17) . .
C43 N42 Cu3 107.0(16) . .
C42 N42 Cu3 104.9(16) . .
C44 N43 C45 117(3) . .
C44 N43 C49 99(3) . .
C45 N43 C49 112(2) . .
C44 N43 Cu3 107.3(15) . .
C45 N43 Cu3 111.9(17) . .
C49 N43 Cu3 108.5(18) . .
C57 N51 C56 105(3) . .
C57 N51 C51 110(2) . .
C56 N51 C51 107(3) . .
C57 N51 Cu6 115.2(19) . .
C56 N51 Cu6 110(2) . .
C51 N51 Cu6 109.3(18) . .
C58 N52 C53 118(3) . .
C58 N52 C52 107(3) . .
C53 N52 C52 105(3) . .
C58 N52 Cu6 112.3(19) . .
C53 N52 Cu6 110(2) . .
C52 N52 Cu6 102.8(19) . .
C59 N53 C55 111(3) . .
C59 N53 C54 110(2) . .
C55 N53 C54 111(3) . .
C59 N53 Cu6 118(2) . .
C55 N53 Cu6 107(2) . .
C54 N53 Cu6 100.8(16) . .
C67 N61 C61 111(3) . .
C67 N61 C66 127(4) . .
C61 N61 C66 105(3) . .
C67 N61 Cu2 110(2) . .
C61 N61 Cu2 104(2) . .
C66 N61 Cu2 98(3) . .
C68 N62 C63 113(3) . .
C68 N62 C62 104(3) . .
C63 N62 C62 117(4) . .
C68 N62 Cu2 113.4(17) . .
C63 N62 Cu2 106(2) . .
C62 N62 Cu2 103(2) . .
C65 N63 C69 110(3) . .
C65 N63 C64 112(4) . .
C69 N63 C64 102(3) . .
C65 N63 Cu2 109(3) . .
C69 N63 Cu2 116.5(19) . .
C64 N63 Cu2 107(2) . .
C71 N71 C76 124(2) . .
C71 N71 C77 109(3) . .
C76 N71 C77 109(2) . .
C71 N71 Cu5 105(3) . .
C76 N71 Cu5 101(2) . .
C77 N71 Cu5 108(2) . .
C72 N72 C73 110(4) . .
C72 N72 C78 98(3) . .
C73 N72 C78 103(3) . .
C72 N72 Cu5 103(3) . .
C73 N72 Cu5 122(3) . .
C78 N72 Cu5 118(2) . .
C79 N73 C75 113(3) . .
C79 N73 C74 104(3) . .
C75 N73 C74 117(3) . .
C79 N73 Cu5 116(2) . .
C75 N73 Cu5 104(2) . .
C74 N73 Cu5 103(2) . .
C86 N81 C81 111(3) . .
C86 N81 C87 106(3) . .
C81 N81 C87 112(2) . .
C86 N81 Cu1 108.7(18) . .
C81 N81 Cu1 111(2) . .
C87 N81 Cu1 106.8(17) . .
C88 N82 C83 112(3) . .
C88 N82 C82 108(2) . .
C83 N82 C82 116(4) . .
C88 N82 Cu1 113.1(17) . .
C83 N82 Cu1 103(2) . .
C82 N82 Cu1 103.7(16) . .
C85 N83 C89 111(2) . .
C85 N83 C84 113(2) . .
C89 N83 C84 104(2) . .
C85 N83 Cu1 110.1(18) . .
C89 N83 Cu1 111.4(17) . .
C84 N83 Cu1 106.1(19) . .
C96 N91 C97 116(3) . .
C96 N91 C91 113(3) . .
C97 N91 C91 107(3) . .
C96 N91 Cu7 100(3) . .
C97 N91 Cu7 111(2) . .
C91 N91 Cu7 110(2) . .
C93 N92 C92 114(3) . .
C93 N92 C98 113(3) . .
C92 N92 C98 114(3) . .
C93 N92 Cu7 110.5(19) . .
C92 N92 Cu7 95(2) . .
C98 N92 Cu7 110(2) . .
C99 N93 C95 105(3) . .
C99 N93 C94 110(3) . .
C95 N93 C94 112(3) . .
C99 N93 Cu7 117.9(18) . .
C95 N93 Cu7 110(3) . .
C94 N93 Cu7 102.6(18) . .
C1 W1 C1 114.7(12) . 2_565
C1 W1 C2 75.8(9) . 2_565
C1 W1 C2 71.9(10) 2_565 2_565
C1 W1 C2 71.9(10) . .
C1 W1 C2 75.8(9) 2_565 .
C2 W1 C2 117.9(13) 2_565 .
C1 W1 C3 143.1(12) . 2_565
C1 W1 C3 76.6(10) 2_565 2_565
C2 W1 C3 75.1(10) 2_565 2_565
C2 W1 C3 143.2(11) . 2_565
C1 W1 C3 76.6(10) . .
C1 W1 C3 143.1(12) 2_565 .
C2 W1 C3 143.2(11) 2_565 .
C2 W1 C3 75.1(10) . .
C3 W1 C3 116.5(14) 2_565 .
C1 W1 C4 77.6(10) . .
C1 W1 C4 140.2(12) 2_565 .
C2 W1 C4 75.5(11) 2_565 .
C2 W1 C4 141.3(10) . .
C3 W1 C4 73.5(11) 2_565 .
C3 W1 C4 75.1(12) . .
C1 W1 C4 140.2(12) . 2_565
C1 W1 C4 77.6(10) 2_565 2_565
C2 W1 C4 141.3(10) 2_565 2_565
C2 W1 C4 75.5(11) . 2_565
C3 W1 C4 75.1(12) 2_565 2_565
C3 W1 C4 73.5(11) . 2_565
C4 W1 C4 118.2(14) . 2_565
C12 W2 C6 73.7(8) . .
C12 W2 C11 71.5(7) . .
C6 W2 C11 116.2(8) . .
C12 W2 C8 112.6(8) . .
C6 W2 C8 72.4(8) . .
C11 W2 C8 74.2(8) . .
C12 W2 C10 79.6(7) . .
C6 W2 C10 142.0(7) . .
C11 W2 C10 78.9(6) . .
C8 W2 C10 144.3(7) . .
C12 W2 C9 140.8(9) . .
C6 W2 C9 142.4(10) . .
C11 W2 C9 76.0(9) . .
C8 W2 C9 78.0(9) . .
C10 W2 C9 73.1(9) . .
C12 W2 C5 75.6(6) . .
C6 W2 C5 75.0(7) . .
C11 W2 C5 139.6(7) . .
C8 W2 C5 141.9(7) . .
C10 W2 C5 72.5(6) . .
C9 W2 C5 120.3(8) . .
C12 W2 C7 144.2(7) . .
C6 W2 C7 79.0(8) . .
C11 W2 C7 142.9(7) . .
C8 W2 C7 79.6(8) . .
C10 W2 C7 110.6(7) . .
C9 W2 C7 73.3(9) . .
C5 W2 C7 75.3(6) . .
C13 W3 C19 121.3(8) . .
C13 W3 C14 73.2(9) . .
C19 W3 C14 72.4(9) . .
C13 W3 C20 75.3(9) . .
C19 W3 C20 72.7(9) . .
C14 W3 C20 108.5(9) . .
C13 W3 C16 74.3(9) . .
C19 W3 C16 142.2(10) . .
C14 W3 C16 142.7(10) . .
C20 W3 C16 79.9(11) . .
C13 W3 C15 71.2(10) . .
C19 W3 C15 142.1(9) . .
C14 W3 C15 79.1(10) . .
C20 W3 C15 141.6(9) . .
C16 W3 C15 73.6(11) . .
C13 W3 C18 139.1(9) . .
C19 W3 C18 79.5(10) . .
C14 W3 C18 146.3(10) . .
C20 W3 C18 79.3(8) . .
C16 W3 C18 70.1(11) . .
C15 W3 C18 115.6(10) . .
C13 W3 C17 137.8(9) . .
C19 W3 C17 77.4(8) . .
C14 W3 C17 78.8(7) . .
C20 W3 C17 144.8(9) . .
C16 W3 C17 115.6(9) . .
C15 W3 C17 73.0(9) . .
C18 W3 C17 77.3(8) . .
C28 W4 C21 112.0(8) . .
C28 W4 C27 75.8(9) . .
C21 W4 C27 70.9(8) . .
C28 W4 C22 72.5(7) . 2_565
C21 W4 C22 74.4(7) . 2_565
C27 W4 C22 118.5(8) . 2_565
C28 W4 C24 81.7(7) . 2_565
C21 W4 C24 143.0(7) . 2_565
C27 W4 C24 145.4(8) . 2_565
C22 W4 C24 77.8(7) 2_565 2_565
C28 W4 C25 75.6(9) . .
C21 W4 C25 141.5(9) . .
C27 W4 C25 75.1(9) . .
C22 W4 C25 139.9(9) 2_565 .
C24 W4 C25 74.1(8) 2_565 .
C28 W4 C26 144.3(7) . .
C21 W4 C26 81.8(7) . .
C27 W4 C26 78.5(8) . .
C22 W4 C26 142.6(6) 2_565 .
C24 W4 C26 107.5(7) 2_565 .
C25 W4 C26 74.2(8) . .
C28 W4 C23 142.6(7) . .
C21 W4 C23 75.2(7) . .
C27 W4 C23 137.3(8) . .
C22 W4 C23 74.7(6) 2_565 .
C24 W4 C23 74.3(6) 2_565 .
C25 W4 C23 122.7(8) . .
C26 W4 C23 71.6(6) . .
N29 C29 W5 176(6) . .
N30 C30 W5 163(8) . .
N31 C31 W5 169(6) . .
N32 C32 W5 163(3) . .
C32 W5 C32 70.1(12) 2_665 .
C32 W5 C30 139(2) 2_665 .
C32 W5 C30 118.7(19) . .
C32 W5 C30 118.7(19) 2_665 2_665
C32 W5 C30 139(2) . 2_665
C30 W5 C30 82(3) . 2_665
C32 W5 C29 75.6(18) 2_665 .
C32 W5 C29 139.1(17) . .
C30 W5 C29 75(2) . .
C30 W5 C29 78(2) 2_665 .
C32 W5 C29 139.1(17) 2_665 2_665
C32 W5 C29 75.6(18) . 2_665
C30 W5 C29 78(2) . 2_665
C30 W5 C29 75(2) 2_665 2_665
C29 W5 C29 144(3) . 2_665
C32 W5 C31 70(2) 2_665 2_665
C32 W5 C31 82(3) . 2_665
C30 W5 C31 148(3) . 2_665
C30 W5 C31 67(3) 2_665 2_665
C29 W5 C31 106(2) . 2_665
C29 W5 C31 84.4(19) 2_665 2_665
C32 W5 C31 82(3) 2_665 .
C32 W5 C31 70(2) . .
C30 W5 C31 67(3) . .
C30 W5 C31 148(3) 2_665 .
C29 W5 C31 84.4(19) . .
C29 W5 C31 106(2) 2_665 .
C31 W5 C31 145(5) 2_665 .

loop_
_geom_bond_atom_site_label_1
_geom_bond_atom_site_label_2
_geom_bond_distance
_geom_bond_site_symmetry_2
C1 N1 1.19(3) .
C1 W1 2.08(3) .
C2 N2 1.18(4) .
C2 W1 2.15(3) .
C3 N3 1.13(3) .
C3 W1 2.192(19) .
C4 N4 1.15(3) .
C4 W1 2.20(2) .
C5 N5 1.08(2) .
C5 W2 2.247(19) .
C6 N6 1.17(3) .
C6 W2 2.15(2) .
C7 N7 1.05(3) .
C7 W2 2.252(19) .
C8 N8 1.24(3) .
C8 W2 2.17(3) .
C9 N9 1.09(3) .
C9 W2 2.22(2) .
C10 N10 1.08(2) .
C10 W2 2.210(18) .
C11 N11 1.14(3) .
C11 W2 2.15(2) .
C12 N12 1.19(3) .
C12 W2 2.145(18) .
C13 N13 1.27(3) .
C13 W3 2.08(3) .
C14 N14 1.18(3) .
C14 W3 2.13(3) .
C15 N15 1.10(3) .
C15 W3 2.15(2) .
C16 N16 1.19(4) .
C16 W3 2.14(3) .
C17 N17 1.09(3) .
C17 W3 2.23(2) .
C18 N18 1.05(3) .
C18 W3 2.21(2) .
C19 N19 1.23(3) .
C19 W3 2.08(2) .
C20 N20 1.15(3) .
C20 W3 2.13(2) .
C21 N21 1.18(3) .
C21 W4 2.14(2) .
C22 N22 1.21(3) .
C22 W4 2.158(18) 2_565
C23 N23 1.07(2) .
C23 W4 2.24(2) .
C24 N24 1.08(2) .
C24 W4 2.213(16) 2_565
C25 N25 1.07(3) .
C25 W4 2.218(17) .
C26 N26 1.07(2) .
C26 W4 2.225(16) .
C27 N27 1.20(3) .
C27 W4 2.15(3) .
C28 N28 1.20(3) .
C28 W4 2.14(2) .
C41 N41 1.41(4) .
C41 C42 1.43(2) .
C42 N42 1.46(4) .
C43 N42 1.42(2) .
C43 C44 1.58(5) .
C44 N43 1.42(4) .
C45 N43 1.45(3) .
C45 C46 1.46(2) .
C46 N41 1.51(4) .
C47 N41 1.36(4) .
C48 N42 1.39(3) .
C49 N43 1.53(4) .
C51 C52 1.48(2) .
C51 N51 1.50(2) .
C52 N52 1.54(4) .
C53 N52 1.39(4) .
C53 C54 1.49(5) .
C54 N53 1.52(4) .
C55 N53 1.44(5) .
C55 C56 1.60(6) .
C56 N51 1.46(2) .
C57 N51 1.42(4) .
C58 N52 1.37(4) .
C59 N53 1.39(4) .
C61 N61 1.40(4) .
C61 C62 1.52(3) .
C62 N62 1.46(5) .
C63 N62 1.44(2) .
C63 C64 1.46(3) .
C64 N63 1.51(5) .
C65 N63 1.41(5) .
C65 C66 1.46(3) .
C66 N61 1.49(2) .
C67 N61 1.39(5) .
C68 N62 1.38(4) .
C69 N63 1.50(4) .
C71 C72 1.45(3) .
C71 N71 1.47(2) .
C72 N72 1.51(3) .
C73 C74 1.47(3) .
C73 N72 1.51(3) .
C74 N73 1.51(2) .
C75 C76 1.46(3) .
C75 N73 1.48(2) .
C76 N71 1.50(2) .
C77 N71 1.65(4) .
C78 N72 1.55(4) .
C79 N73 1.42(4) .
C81 C82 1.43(5) .
C81 N81 1.50(4) .
C82 N82 1.56(4) .
C83 C84 1.34(5) .
C83 N82 1.43(4) .
C84 N83 1.48(4) .
C85 C86 1.42(2) .
C85 N83 1.43(4) .
C86 N81 1.40(4) .
C87 N81 1.54(3) .
C88 N82 1.39(3) .
C89 N83 1.45(3) .
C91 C92 1.42(5) .
C91 N91 1.53(5) .
C92 N92 1.49(3) .
C93 N92 1.47(4) .
C93 C94 1.49(5) .
C94 N93 1.45(4) .
C95 N93 1.41(5) .
C95 C96 1.49(6) .
C96 N91 1.45(5) .
C97 N91 1.48(5) .
C98 N92 1.55(2) .
C99 N93 1.38(4) .
Cu4 N5 1.951(15) .
Cu4 N5 1.951(15) 2_565
Cu4 N23 1.975(16) 2_565
Cu4 N23 1.975(16) .
Cu4 O1 2.30(3) .
Cu3 N22 1.93(2) .
Cu3 N6 1.971(18) .
Cu3 N43 2.094(18) .
Cu3 N42 2.132(19) .
Cu3 N41 2.36(2) .
Cu3 N1 2.42(2) .
Cu6 N24 1.979(16) .
Cu6 N7 1.981(19) .
Cu6 N53 2.09(2) .
Cu6 N52 2.10(3) .
Cu6 N51 2.20(2) .
Cu2 N10 1.993(18) .
Cu2 N26 1.993(16) .
Cu2 N63 2.06(3) .
Cu2 N61 2.16(3) .
Cu2 N13 2.21(2) .
Cu2 N62 2.31(2) .
Cu5 N27 1.939(19) .
Cu5 N20 1.967(19) .
Cu5 N72 2.03(3) .
Cu5 N73 2.09(2) .
Cu5 N71 2.19(4) .
Cu1 N21 2.00(2) .
Cu1 N12 2.049(19) .
Cu1 N83 2.12(2) .
Cu1 N81 2.195(18) .
Cu1 N82 2.23(2) .
Cu1 N2 2.27(3) .
Cu7 N14 1.96(2) .
Cu7 N11 1.972(18) .
Cu7 N93 2.06(3) .
Cu7 N92 2.08(3) .
Cu7 N91 2.18(3) .
W1 C1 2.08(3) 2_565
W1 C2 2.15(3) 2_565
W1 C3 2.19(2) 2_565
W1 C4 2.20(2) 2_565
W4 C22 2.158(18) 2_565
W4 C24 2.213(16) 2_565
C29 N29 1.17(2) .
C29 W5 2.19(2) .
C30 N30 1.13(3) .
C30 W5 2.156(19) .
C31 N31 1.17(2) .
C31 W5 2.19(2) .
C32 N32 1.15(2) .
C32 W5 2.15(2) .
W5 C32 2.15(2) 2_665
W5 C30 2.156(19) 2_665
W5 C29 2.19(2) 2_665
W5 C31 2.19(2) 2_665
